data_1575836
loop_
_publ_author_name
'Head, Joshua F.'
'Schubert, Tanner J.'
'Zhao, Biyu'
'Dong, Yuyang'

_publ_section_title
;
 Cu-catalyzed enantioconvergent deborylative alkynylation.
;
_journal_issue 43
_journal_name_full 'Chemical science'
_journal_page_first 20382
_journal_page_last 20388
_journal_paper_doi 10.1039/d5sc04733a
_journal_volume 16
_journal_year 2025
_chemical_absolute_configuration ad
_chemical_formula_moiety 'C25 H15 F9 O'
_chemical_formula_sum 'C25 H15 F9 O'
_chemical_formula_weight 502.37
_space_group_crystal_system monoclinic
_space_group_IT_number 5
_space_group_name_Hall 'C 2y'
_space_group_name_H-M_alt 'C 1 2 1'
_atom_sites_solution_hydrogens geom
_audit_creation_date 2025-04-23
_audit_creation_method
;
Olex2 1.3
(compiled 2020.11.12 svn.r5f609507 for OlexSys, GUI svn.r6272)
;
_audit_update_record
;
2025-04-23 deposited with the CCDC.	2025-09-15 downloaded from the CCDC.
;
_cell_angle_alpha 90
_cell_angle_beta 110.080(2)
_cell_angle_gamma 90
_cell_formula_units_Z 4
_cell_length_a 30.1685(17)
_cell_length_b 4.6266(3)
_cell_length_c 16.5136(9)
_cell_measurement_reflns_used 3825
_cell_measurement_temperature 100.0
_cell_measurement_theta_max 66.71
_cell_measurement_theta_min 2.16
_cell_volume 2164.8(2)
_computing_molecular_graphics 'Olex2 1.3 (Dolomanov et al., 2009)'
_computing_publication_material 'Olex2 1.3 (Dolomanov et al., 2009)'
_computing_structure_refinement 'SHELXL 2019/3 (Sheldrick, 2015)'
_computing_structure_solution 'SHELXT 2018/2 (Sheldrick, 2018)'
_diffrn_ambient_temperature 100.0
_diffrn_measured_fraction_theta_full 0.994
_diffrn_measured_fraction_theta_max 0.994
_diffrn_measurement_device_type 'Bruker APEX-II CCD'
_diffrn_radiation_type CuK\a
_diffrn_radiation_wavelength 1.54178
_diffrn_reflns_av_R_equivalents 0.0582
_diffrn_reflns_av_unetI/netI 0.0441
_diffrn_reflns_Laue_measured_fraction_full 0.994
_diffrn_reflns_Laue_measured_fraction_max 0.994
_diffrn_reflns_limit_h_max 35
_diffrn_reflns_limit_h_min -35
_diffrn_reflns_limit_k_max 5
_diffrn_reflns_limit_k_min -5
_diffrn_reflns_limit_l_max 19
_diffrn_reflns_limit_l_min -19
_diffrn_reflns_number 17786
_diffrn_reflns_point_group_measured_fraction_full 0.992
_diffrn_reflns_point_group_measured_fraction_max 0.992
_diffrn_reflns_theta_full 66.708
_diffrn_reflns_theta_max 66.708
_diffrn_reflns_theta_min 4.897
_exptl_absorpt_coefficient_mu 1.301
_exptl_crystal_density_diffrn 1.541
_exptl_crystal_description needle
_exptl_crystal_F_000 1016
_exptl_crystal_size_max 0.020
_exptl_crystal_size_mid 0.006
_exptl_crystal_size_min 0.004
_refine_diff_density_max 0.504
_refine_diff_density_min -0.421
_refine_diff_density_rms 0.065
_refine_ls_abs_structure_details
;
 Flack x determined using 1579 quotients [(I+)-(I-)]/[(I+)+(I-)]
 (Parsons, Flack and Wagner, Acta Cryst. B69 (2013) 249-259).
;
_refine_ls_abs_structure_Flack -0.12(11)
_refine_ls_extinction_coef 0.0024(7)
_refine_ls_extinction_expression Fc^*^=kFc[1+0.001xFc^2^\l^3^/sin(2\q)]^-1/4^
_refine_ls_extinction_method 'SHELXL-2019/2 (Sheldrick 2019)'
_refine_ls_goodness_of_fit_ref 1.035
_refine_ls_hydrogen_treatment constr
_refine_ls_matrix_type full
_refine_ls_number_parameters 336
_refine_ls_number_reflns 3825
_refine_ls_number_restraints 2
_refine_ls_restrained_S_all 1.035
_refine_ls_R_factor_all 0.0623
_refine_ls_R_factor_gt 0.0615
_refine_ls_shift/su_max 0.000
_refine_ls_shift/su_mean 0.000
_refine_ls_structure_factor_coef Fsqd
_refine_ls_weighting_details 'w=1/[\s^2^(Fo^2^)+(0.1062P)^2^+3.8911P] where P=(Fo^2^+2Fc^2^)/3'
_refine_ls_weighting_scheme calc
_refine_ls_wR_factor_gt 0.1649
_refine_ls_wR_factor_ref 0.1660
_reflns_Friedel_coverage 0.759
_reflns_Friedel_fraction_full 0.990
_reflns_Friedel_fraction_max 0.990
_reflns_number_gt 3752
_reflns_number_total 3825
_reflns_threshold_expression 'I > 2\s(I)'
_cod_data_source_file d5sc04733a2.cif
_cod_data_source_block dyy_15_a(1)
_cod_depositor_comments 'Adding full bibliography for 1575835--1575836.cif.'
_cod_database_code 1575836
_shelx_shelxl_version_number 2019/3
_shelx_space_group_comment
;
The symmetry employed for this shelxl refinement is uniquely defined
by the following loop, which should always be used as a source of
symmetry information in preference to the above space-group names.
They are only intended as comments.
;
_olex2_refinement_description
;
1. Fixed Uiso
 At 1.2 times of:
  All C(H) groups, All C(H,H) groups
2. Restrained distances
 C10-C15 \\sim C10-C15A
 with sigma of 0.01
3. Uiso/Uaniso restraints and constraints
Uanis(C6) = Uanis(C6A)
Uanis(C9) = Uanis(C9A)
Uanis(C8) = Uanis(C8A)
Uanis(C5) = Uanis(C5A)
Uanis(C7) = Uanis(C7A)
Uanis(F3) = Uanis(F3A)
Uanis(F2) = Uanis(F2A)
Uanis(F1) = Uanis(F1A)
Uanis(F4) = Uanis(F4A)
Uanis(F6) = Uanis(F6A)
Uanis(F5) = Uanis(F5A)
Uanis(C12) = Uanis(C12A)
Uanis(C11) = Uanis(C11A)
Uanis(C15) = Uanis(C15A)
Uanis(C14) = Uanis(C14A)
Uanis(F5) = Uanis(F4) = Uanis(F6)
Uanis(F1) = Uanis(F2A) = Uanis(F3)
Uanis(C8) = Uanis(C6)
4. Others
 Sof(C6A)=Sof(H6A)=Sof(C5A)=Sof(H5A)=Sof(C7A)=Sof(H7A)=Sof(C8A)=Sof(H8A)=
 Sof(C9A)=Sof(H9A)=1-FVAR(1)
 Sof(C9)=Sof(H9)=Sof(C8)=Sof(H8)=Sof(C5)=Sof(H5)=Sof(C7)=Sof(H7)=Sof(C6)=
 Sof(H6)=FVAR(1)
 Sof(F1A)=Sof(F3A)=Sof(F2A)=1-FVAR(2)
 Sof(F2)=Sof(F1)=Sof(F3)=FVAR(2)
 Sof(F5A)=Sof(F6A)=Sof(F4A)=1-FVAR(3)
 Sof(F4)=Sof(F6)=Sof(F5)=FVAR(3)
 Sof(C14A)=Sof(H14A)=Sof(C15A)=Sof(H15A)=Sof(C11A)=Sof(H11A)=Sof(C12A)=
 Sof(H12A)=1-FVAR(4)
 Sof(C11)=Sof(H11)=Sof(C15)=Sof(H15)=Sof(C14)=Sof(H14)=Sof(C12)=Sof(H12)=FVAR(4)
5.a Ternary CH refined with riding coordinates:
 C1(H1)
5.b Secondary CH2 refined with riding coordinates:
 C17(H17A,H17B)
5.c Aromatic/amide H refined with riding coordinates:
 C23(H23), C21(H21), C19(H19), C11(H11), C15(H15), C14(H14), C9(H9), C12(H12),
 C8(H8), C5(H5), C7(H7), C6(H6), C6A(H6A), C5A(H5A), C7A(H7A), C8A(H8A),
 C9A(H9A), C14A(H14A), C15A(H15A), C11A(H11A), C12A(H12A)
;
_olex2_submission_special_instructions 'No special instructions were received'

loop_
_space_group_symop_operation_xyz
'x, y, z'
'-x, y, -z'
'x+1/2, y+1/2, z'
'-x+1/2, y+1/2, -z'

loop_
_atom_site_label
_atom_site_type_symbol
_atom_site_fract_x
_atom_site_fract_y
_atom_site_fract_z
_atom_site_U_iso_or_equiv
_atom_site_adp_type
_atom_site_occupancy
_atom_site_site_symmetry_order
_atom_site_calc_flag
_atom_site_refinement_flags_posn
_atom_site_refinement_flags_adp
_atom_site_refinement_flags_occupancy
_atom_site_disorder_assembly
_atom_site_disorder_group
F8 F 0.41890(9) 0.6884(6) 0.01632(17) 0.0364(7) Uani 1 1 d . . . . .
F9 F 0.46781(9) 1.0395(6) 0.04230(17) 0.0336(7) Uani 1 1 d . . . . .
F7 F 0.41735(10) 1.0159(7) 0.10751(18) 0.0429(8) Uani 1 1 d . . . . .
F2 F 0.8578(3) -0.074(3) 0.1282(5) 0.0458(8) Uani 0.667(6) 1 d . . P A 1
F4 F 0.5209(5) 0.154(2) 0.4122(7) 0.0494(9) Uani 0.425(8) 1 d . . P B 1
O1 O 0.78826(12) -0.0617(8) 0.1370(3) 0.0455(10) Uani 1 1 d . . . . .
F6 F 0.4480(5) 0.263(2) 0.3507(7) 0.0494(9) Uani 0.425(8) 1 d . . P B 1
F1 F 0.81188(18) 0.2870(13) 0.0746(4) 0.0458(8) Uani 0.667(6) 1 d . . P A 1
C22 C 0.48054(14) 0.6843(10) 0.1503(3) 0.0239(9) Uani 1 1 d . . . . .
F5 F 0.4954(4) 0.595(2) 0.4148(6) 0.0494(9) Uani 0.425(8) 1 d . . P B 1
C23 C 0.52087(14) 0.5736(9) 0.1390(3) 0.0221(8) Uani 1 1 d . . . . .
H23 H 0.527486 0.622220 0.089699 0.027 Uiso 1 1 calc R U . . .
F3 F 0.84601(16) 0.2571(13) 0.2104(3) 0.0458(8) Uani 0.667(6) 1 d . . P A 1
C18 C 0.55128(13) 0.3933(9) 0.1993(3) 0.0213(8) Uani 1 1 d . . . . .
C21 C 0.47031(15) 0.6167(10) 0.2242(3) 0.0261(9) Uani 1 1 d . . . . .
H21 H 0.443437 0.690308 0.232285 0.031 Uiso 1 1 calc R U . . .
C17 C 0.59476(14) 0.2713(9) 0.1864(3) 0.0239(9) Uani 1 1 d . . . . .
H17A H 0.586510 0.206749 0.127196 0.029 Uiso 1 1 calc R U . . .
H17B H 0.605310 0.103820 0.223406 0.029 Uiso 1 1 calc R U . . .
C19 C 0.54105(16) 0.3241(10) 0.2735(3) 0.0262(9) Uani 1 1 d . . . . .
H19 H 0.561021 0.202306 0.314903 0.031 Uiso 1 1 calc R U . . .
C10 C 0.67801(14) 0.3510(9) 0.1898(3) 0.0245(9) Uani 1 1 d D . . . .
C3 C 0.65296(15) 0.6973(10) 0.3646(3) 0.0277(9) Uani 1 1 d . . . . .
C24 C 0.44635(14) 0.8579(10) 0.0803(3) 0.0250(9) Uani 1 1 d . . . . .
C4 C 0.65761(16) 0.8107(10) 0.4481(3) 0.0284(10) Uani 1 1 d . . . . .
C2 C 0.64739(14) 0.6018(9) 0.2943(3) 0.0243(9) Uani 1 1 d . . . . .
C20 C 0.50086(16) 0.4379(10) 0.2855(3) 0.0285(10) Uani 1 1 d . . . . .
C1 C 0.63607(14) 0.4903(9) 0.2062(3) 0.0219(8) Uani 1 1 d . . . . .
H1 H 0.625417 0.653306 0.166335 0.026 Uiso 1 1 calc R U . . .
C13 C 0.75114(16) 0.0869(10) 0.1548(4) 0.0333(11) Uani 1 1 d . . . . .
C25 C 0.48881(18) 0.3607(12) 0.3635(3) 0.0352(11) Uani 1 1 d . . . . .
C16 C 0.82634(16) 0.0865(11) 0.1435(3) 0.0337(11) Uani 1 1 d . . . . .
C11 C 0.7156(6) 0.253(3) 0.2613(10) 0.025(2) Uani 0.539(10) 1 d . . P C 1
H11 H 0.714922 0.275049 0.316853 0.030 Uiso 0.539(10) 1 calc R U P C 1
C15 C 0.6782(10) 0.313(4) 0.1063(9) 0.038(4) Uani 0.539(10) 1 d D . P C 1
H15 H 0.653167 0.380088 0.059446 0.046 Uiso 0.539(10) 1 calc R U P C 1
C14 C 0.7137(7) 0.184(5) 0.0941(15) 0.033(4) Uani 0.539(10) 1 d . . P C 1
H14 H 0.712285 0.157749 0.037432 0.040 Uiso 0.539(10) 1 calc R U P C 1
C9 C 0.6218(5) 0.784(3) 0.4838(10) 0.038(3) Uani 0.661(10) 1 d . . P D 1
H9 H 0.593363 0.695429 0.452662 0.046 Uiso 0.661(10) 1 calc R U P D 1
C12 C 0.7541(4) 0.121(2) 0.2475(8) 0.0273(19) Uani 0.539(10) 1 d . . P C 1
H12 H 0.780136 0.057244 0.293065 0.033 Uiso 0.539(10) 1 calc R U P C 1
C8 C 0.6291(6) 0.892(3) 0.5669(9) 0.0449(16) Uani 0.661(10) 1 d . . P D 1
H8 H 0.606655 0.861144 0.593052 0.054 Uiso 0.661(10) 1 calc R U P D 1
C5 C 0.7008(3) 0.960(2) 0.4952(6) 0.0312(19) Uani 0.661(10) 1 d . . P D 1
H5 H 0.724312 0.987511 0.471442 0.037 Uiso 0.661(10) 1 calc R U P D 1
C7 C 0.6691(5) 1.041(5) 0.6087(13) 0.048(3) Uani 0.661(10) 1 d . . P D 1
H7 H 0.671914 1.134107 0.660094 0.058 Uiso 0.661(10) 1 calc R U P D 1
C6 C 0.7061(3) 1.059(2) 0.5769(6) 0.0449(16) Uani 0.661(10) 1 d . . P D 1
H6 H 0.734748 1.139467 0.610980 0.054 Uiso 0.661(10) 1 calc R U P D 1
C6A C 0.6829(7) 1.164(5) 0.5604(11) 0.0449(16) Uani 0.339(10) 1 d . . P D 2
H6A H 0.702002 1.321954 0.584278 0.054 Uiso 0.339(10) 1 calc R U P D 2
C5A C 0.6818(7) 1.037(4) 0.4818(12) 0.0312(19) Uani 0.339(10) 1 d . . P D 2
H5A H 0.699852 1.122366 0.452502 0.037 Uiso 0.339(10) 1 calc R U P D 2
C7A C 0.6529(11) 1.036(11) 0.600(3) 0.048(3) Uani 0.339(10) 1 d . . P D 2
H7A H 0.653130 1.101489 0.653847 0.058 Uiso 0.339(10) 1 calc R U P D 2
C8A C 0.6249(12) 0.823(6) 0.5614(19) 0.0449(16) Uani 0.339(10) 1 d . . P D 2
H8A H 0.601615 0.762893 0.582714 0.054 Uiso 0.339(10) 1 calc R U P D 2
C9A C 0.6286(11) 0.684(6) 0.490(2) 0.038(3) Uani 0.339(10) 1 d . . P D 2
H9A H 0.612517 0.513128 0.469428 0.046 Uiso 0.339(10) 1 calc R U P D 2
F1A F 0.8253(4) 0.338(3) 0.1140(8) 0.0458(8) Uani 0.333(6) 1 d . . P A 2
F3A F 0.8486(3) 0.090(3) 0.2310(7) 0.0458(8) Uani 0.333(6) 1 d . . P A 2
F2A F 0.8533(6) -0.082(6) 0.1111(10) 0.0458(8) Uani 0.333(6) 1 d . . P A 2
F5A F 0.4708(3) 0.5841(16) 0.3950(4) 0.0494(9) Uani 0.575(8) 1 d . . P B 2
F6A F 0.4505(4) 0.1664(18) 0.3379(5) 0.0494(9) Uani 0.575(8) 1 d . . P B 2
F4A F 0.5219(4) 0.2437(18) 0.4268(5) 0.0494(9) Uani 0.575(8) 1 d . . P B 2
C14A C 0.7227(9) 0.270(5) 0.0879(18) 0.033(4) Uani 0.461(10) 1 d . . P C 2
H14A H 0.727270 0.297705 0.035569 0.040 Uiso 0.461(10) 1 calc R U P C 2
C15A C 0.6847(13) 0.411(5) 0.1120(11) 0.038(4) Uani 0.461(10) 1 d D . P C 2
H15A H 0.664864 0.542548 0.074109 0.046 Uiso 0.461(10) 1 calc R U P C 2
C11A C 0.7088(7) 0.154(3) 0.2431(12) 0.025(2) Uani 0.461(10) 1 d . . P C 2
H11A H 0.705810 0.112443 0.296064 0.030 Uiso 0.461(10) 1 calc R U P C 2
C12A C 0.7440(5) 0.015(3) 0.2215(9) 0.0273(19) Uani 0.461(10) 1 d . . P C 2
H12A H 0.762045 -0.129527 0.256753 0.033 Uiso 0.461(10) 1 calc R U P C 2

loop_
_atom_site_aniso_label
_atom_site_aniso_U_11
_atom_site_aniso_U_22
_atom_site_aniso_U_33
_atom_site_aniso_U_23
_atom_site_aniso_U_13
_atom_site_aniso_U_12
F8 0.0271(13) 0.0366(15) 0.0378(13) -0.0064(12) 0.0013(11) -0.0038(12)
F9 0.0287(13) 0.0333(15) 0.0381(14) 0.0058(12) 0.0109(11) 0.0011(11)
F7 0.0386(15) 0.0513(19) 0.0449(15) 0.0013(14) 0.0222(12) 0.0268(14)
F2 0.0317(13) 0.0505(16) 0.060(2) -0.0081(19) 0.0221(14) 0.0029(13)
F4 0.0576(14) 0.060(2) 0.0443(17) 0.0038(18) 0.0345(16) 0.004(3)
O1 0.0284(17) 0.0262(17) 0.094(3) 0.0003(19) 0.0363(18) 0.0088(15)
F6 0.0576(14) 0.060(2) 0.0443(17) 0.0038(18) 0.0345(16) 0.004(3)
F1 0.0317(13) 0.0505(16) 0.060(2) -0.0081(19) 0.0221(14) 0.0029(13)
C22 0.0207(19) 0.024(2) 0.0298(19) -0.0058(18) 0.0124(16) -0.0030(17)
F5 0.0576(14) 0.060(2) 0.0443(17) 0.0038(18) 0.0345(16) 0.004(3)
C23 0.0237(19) 0.0188(18) 0.0274(19) -0.0084(16) 0.0132(16) -0.0028(16)
F3 0.0317(13) 0.0505(16) 0.060(2) -0.0081(19) 0.0221(14) 0.0029(13)
C18 0.0204(19) 0.0167(19) 0.0275(19) -0.0056(16) 0.0093(15) -0.0026(16)
C21 0.0217(18) 0.028(2) 0.032(2) -0.0088(18) 0.0146(17) -0.0007(17)
C17 0.022(2) 0.023(2) 0.0278(18) -0.0051(17) 0.0100(15) 0.0041(17)
C19 0.028(2) 0.022(2) 0.0280(19) -0.0003(17) 0.0098(16) 0.0026(17)
C10 0.0216(19) 0.020(2) 0.033(2) -0.0015(17) 0.0111(16) 0.0035(16)
C3 0.029(2) 0.024(2) 0.029(2) -0.0036(18) 0.0080(16) 0.0063(18)
C24 0.022(2) 0.022(2) 0.034(2) -0.0070(17) 0.0135(17) 0.0014(16)
C4 0.034(2) 0.023(2) 0.0263(19) -0.0045(17) 0.0071(17) 0.0068(18)
C2 0.0232(19) 0.0193(18) 0.030(2) -0.0026(17) 0.0093(16) 0.0031(16)
C20 0.032(2) 0.027(2) 0.031(2) -0.0014(18) 0.0158(18) -0.0030(19)
C1 0.0227(19) 0.0183(18) 0.0258(19) -0.0011(16) 0.0096(15) 0.0059(16)
C13 0.025(2) 0.019(2) 0.065(3) 0.000(2) 0.026(2) 0.0045(18)
C25 0.043(3) 0.035(3) 0.036(2) 0.003(2) 0.024(2) 0.000(2)
C16 0.027(2) 0.033(2) 0.048(3) -0.007(2) 0.021(2) 0.001(2)
C11 0.027(5) 0.020(7) 0.035(6) 0.008(5) 0.020(5) 0.008(6)
C15 0.036(8) 0.048(13) 0.025(3) -0.017(5) 0.003(4) 0.028(9)
C14 0.022(8) 0.051(12) 0.033(4) -0.001(7) 0.019(4) 0.011(6)
C9 0.026(5) 0.045(9) 0.045(4) -0.027(6) 0.014(3) 0.003(5)
C12 0.023(4) 0.023(6) 0.038(6) 0.008(4) 0.012(4) 0.008(4)
C8 0.045(3) 0.054(5) 0.042(2) -0.030(3) 0.022(3) -0.018(3)
C5 0.033(5) 0.034(5) 0.032(4) -0.010(3) 0.019(4) -0.008(4)
C7 0.059(10) 0.057(4) 0.041(5) -0.029(4) 0.034(9) -0.037(9)
C6 0.045(3) 0.054(5) 0.042(2) -0.030(3) 0.022(3) -0.018(3)
C6A 0.045(3) 0.054(5) 0.042(2) -0.030(3) 0.022(3) -0.018(3)
C5A 0.033(5) 0.034(5) 0.032(4) -0.010(3) 0.019(4) -0.008(4)
C7A 0.059(10) 0.057(4) 0.041(5) -0.029(4) 0.034(9) -0.037(9)
C8A 0.045(3) 0.054(5) 0.042(2) -0.030(3) 0.022(3) -0.018(3)
C9A 0.026(5) 0.045(9) 0.045(4) -0.027(6) 0.014(3) 0.003(5)
F1A 0.0317(13) 0.0505(16) 0.060(2) -0.0081(19) 0.0221(14) 0.0029(13)
F3A 0.0317(13) 0.0505(16) 0.060(2) -0.0081(19) 0.0221(14) 0.0029(13)
F2A 0.0317(13) 0.0505(16) 0.060(2) -0.0081(19) 0.0221(14) 0.0029(13)
F5A 0.0576(14) 0.060(2) 0.0443(17) 0.0038(18) 0.0345(16) 0.004(3)
F6A 0.0576(14) 0.060(2) 0.0443(17) 0.0038(18) 0.0345(16) 0.004(3)
F4A 0.0576(14) 0.060(2) 0.0443(17) 0.0038(18) 0.0345(16) 0.004(3)
C14A 0.022(8) 0.051(12) 0.033(4) -0.001(7) 0.019(4) 0.011(6)
C15A 0.036(8) 0.048(13) 0.025(3) -0.017(5) 0.003(4) 0.028(9)
C11A 0.027(5) 0.020(7) 0.035(6) 0.008(5) 0.020(5) 0.008(6)
C12A 0.023(4) 0.023(6) 0.038(6) 0.008(4) 0.012(4) 0.008(4)

loop_
_atom_type_symbol
_atom_type_description
_atom_type_scat_dispersion_real
_atom_type_scat_dispersion_imag
_atom_type_scat_source
C C 0.0181 0.0091 'International Tables Vol C Tables 4.2.6.8 and 6.1.1.4'
H H 0.0000 0.0000 'International Tables Vol C Tables 4.2.6.8 and 6.1.1.4'
F F 0.0727 0.0534 'International Tables Vol C Tables 4.2.6.8 and 6.1.1.4'
O O 0.0492 0.0322 'International Tables Vol C Tables 4.2.6.8 and 6.1.1.4'

loop_
_geom_angle_atom_site_label_1
_geom_angle_atom_site_label_2
_geom_angle_atom_site_label_3
_geom_angle
_geom_angle_site_symmetry_1
_geom_angle_site_symmetry_3
_geom_angle_publ_flag
C16 O1 C13 117.3(4) . . ?
C23 C22 C21 120.1(4) . . ?
C23 C22 C24 119.8(4) . . ?
C21 C22 C24 119.9(4) . . ?
C22 C23 H23 119.3 . . ?
C18 C23 C22 121.4(4) . . ?
C18 C23 H23 119.3 . . ?
C23 C18 C17 121.3(3) . . ?
C23 C18 C19 118.6(4) . . ?
C19 C18 C17 120.1(4) . . ?
C22 C21 H21 120.6 . . ?
C20 C21 C22 118.8(4) . . ?
C20 C21 H21 120.6 . . ?
C18 C17 H17A 108.8 . . ?
C18 C17 H17B 108.8 . . ?
C18 C17 C1 113.6(3) . . ?
H17A C17 H17B 107.7 . . ?
C1 C17 H17A 108.8 . . ?
C1 C17 H17B 108.8 . . ?
C18 C19 H19 120.0 . . ?
C20 C19 C18 120.1(4) . . ?
C20 C19 H19 120.0 . . ?
C11 C10 C1 117.9(7) . . ?
C15 C10 C1 121.1(13) . . ?
C15 C10 C11 121.0(14) . . ?
C15A C10 C1 118.1(15) . . ?
C11A C10 C1 125.7(9) . . ?
C11A C10 C15A 116.0(16) . . ?
C2 C3 C4 177.7(5) . . ?
F8 C24 C22 111.7(4) . . ?
F9 C24 F8 105.3(3) . . ?
F9 C24 C22 112.6(3) . . ?
F7 C24 F8 106.6(3) . . ?
F7 C24 F9 107.0(4) . . ?
F7 C24 C22 113.1(3) . . ?
C3 C4 C5 117.7(5) . . ?
C9 C4 C3 122.4(7) . . ?
C9 C4 C5 119.9(7) . . ?
C5A C4 C3 124.4(9) . . ?
C5A C4 C9A 118.8(15) . . ?
C9A C4 C3 116.3(13) . . ?
C3 C2 C1 174.9(4) . . ?
C21 C20 C19 121.0(4) . . ?
C21 C20 C25 118.3(4) . . ?
C19 C20 C25 120.7(4) . . ?
C17 C1 H1 107.9 . . ?
C10 C1 C17 110.0(3) . . ?
C10 C1 H1 107.9 . . ?
C2 C1 C17 109.6(3) . . ?
C2 C1 C10 113.6(3) . . ?
C2 C1 H1 107.9 . . ?
O1 C13 C12 118.8(6) . . ?
C14 C13 O1 122.7(11) . . ?
C14 C13 C12 118.5(11) . . ?
C14A C13 O1 115.7(11) . . ?
C12A C13 O1 116.2(7) . . ?
C12A C13 C14A 127.5(12) . . ?
F4 C25 C20 109.4(6) . . ?
F6 C25 F4 107.2(9) . . ?
F6 C25 F5 108.6(6) . . ?
F6 C25 C20 117.0(6) . . ?
F5 C25 F4 105.4(7) . . ?
F5 C25 C20 108.7(5) . . ?
F5A C25 C20 113.4(5) . . ?
F5A C25 F6A 101.9(5) . . ?
F6A C25 C20 108.1(4) . . ?
F4A C25 C20 116.7(5) . . ?
F4A C25 F5A 108.1(5) . . ?
F4A C25 F6A 107.5(7) . . ?
F2 C16 O1 111.4(7) . . ?
F2 C16 F1 105.2(6) . . ?
F2 C16 F3 110.9(5) . . ?
O1 C16 F1 104.9(4) . . ?
O1 C16 F3 120.6(4) . . ?
O1 C16 F3A 101.0(6) . . ?
O1 C16 F2A 107.0(11) . . ?
F3 C16 F1 101.9(5) . . ?
F1A C16 O1 123.3(6) . . ?
F1A C16 F3A 109.6(8) . . ?
F1A C16 F2A 108.5(13) . . ?
F2A C16 F3A 106.2(9) . . ?
C10 C11 H11 120.6 . . ?
C12 C11 C10 118.7(11) . . ?
C12 C11 H11 120.6 . . ?
C10 C15 H15 120.2 . . ?
C14 C15 C10 120(2) . . ?
C14 C15 H15 120.2 . . ?
C13 C14 H14 117.3 . . ?
C15 C14 C13 125.5(19) . . ?
C15 C14 H14 117.3 . . ?
C4 C9 H9 120.2 . . ?
C4 C9 C8 119.6(12) . . ?
C8 C9 H9 120.2 . . ?
C13 C12 H12 121.7 . . ?
C11 C12 C13 116.6(10) . . ?
C11 C12 H12 121.7 . . ?
C9 C8 H8 120.3 . . ?
C7 C8 C9 119.4(14) . . ?
C7 C8 H8 120.3 . . ?
C4 C5 H5 121.1 . . ?
C6 C5 C4 117.8(7) . . ?
C6 C5 H5 121.1 . . ?
C8 C7 H7 119.0 . . ?
C8 C7 C6 122.0(15) . . ?
C6 C7 H7 119.0 . . ?
C5 C6 C7 120.6(10) . . ?
C5 C6 H6 119.7 . . ?
C7 C6 H6 119.7 . . ?
C5A C6A H6A 122.1 . . ?
C5A C6A C7A 116(2) . . ?
C7A C6A H6A 122.1 . . ?
C4 C5A C6A 124.3(16) . . ?
C4 C5A H5A 117.8 . . ?
C6A C5A H5A 117.8 . . ?
C6A C7A H7A 120.4 . . ?
C8A C7A C6A 119(3) . . ?
C8A C7A H7A 120.4 . . ?
C7A C8A H8A 118.7 . . ?
C7A C8A C9A 123(3) . . ?
C9A C8A H8A 118.7 . . ?
C4 C9A H9A 121.0 . . ?
C8A C9A C4 118(2) . . ?
C8A C9A H9A 121.0 . . ?
C13 C14A H14A 124.2 . . ?
C13 C14A C15A 111.6(18) . . ?
C15A C14A H14A 124.2 . . ?
C10 C15A C14A 122(2) . . ?
C10 C15A H15A 119.1 . . ?
C14A C15A H15A 119.1 . . ?
C10 C11A H11A 118.4 . . ?
C10 C11A C12A 123.3(15) . . ?
C12A C11A H11A 118.4 . . ?
C13 C12A C11A 119.1(13) . . ?
C13 C12A H12A 120.5 . . ?
C11A C12A H12A 120.5 . . ?

loop_
_geom_bond_atom_site_label_1
_geom_bond_atom_site_label_2
_geom_bond_distance
_geom_bond_site_symmetry_2
_geom_bond_publ_flag
F8 C24 1.347(5) . ?
F9 C24 1.341(5) . ?
F7 C24 1.331(5) . ?
F2 C16 1.296(12) . ?
F4 C25 1.402(14) . ?
O1 C13 1.428(5) . ?
O1 C16 1.311(6) . ?
F6 C25 1.259(15) . ?
F1 C16 1.415(8) . ?
C22 C23 1.391(6) . ?
C22 C21 1.394(6) . ?
C22 C24 1.492(6) . ?
F5 C25 1.349(12) . ?
C23 H23 0.9300 . ?
C23 C18 1.379(6) . ?
F3 C16 1.321(7) . ?
C18 C17 1.509(5) . ?
C18 C19 1.399(6) . ?
C21 H21 0.9300 . ?
C21 C20 1.384(7) . ?
C17 H17A 0.9700 . ?
C17 H17B 0.9700 . ?
C17 C1 1.552(6) . ?
C19 H19 0.9300 . ?
C19 C20 1.397(6) . ?
C10 C1 1.525(5) . ?
C10 C11 1.402(17) . ?
C10 C15 1.393(9) . ?
C10 C15A 1.395(11) . ?
C10 C11A 1.38(2) . ?
C3 C4 1.436(6) . ?
C3 C2 1.199(6) . ?
C4 C9 1.404(15) . ?
C4 C5 1.443(10) . ?
C4 C5A 1.289(19) . ?
C4 C9A 1.41(4) . ?
C2 C1 1.469(6) . ?
C20 C25 1.497(6) . ?
C1 H1 0.9800 . ?
C13 C14 1.30(2) . ?
C13 C12 1.511(13) . ?
C13 C14A 1.42(3) . ?
C13 C12A 1.238(14) . ?
C25 F5A 1.352(9) . ?
C25 F6A 1.409(11) . ?
C25 F4A 1.290(11) . ?
C16 F1A 1.258(13) . ?
C16 F3A 1.369(12) . ?
C16 F2A 1.36(2) . ?
C11 H11 0.9300 . ?
C11 C12 1.40(2) . ?
C15 H15 0.9300 . ?
C15 C14 1.30(3) . ?
C14 H14 0.9300 . ?
C9 H9 0.9300 . ?
C9 C8 1.404(17) . ?
C12 H12 0.9300 . ?
C8 H8 0.9300 . ?
C8 C7 1.357(18) . ?
C5 H5 0.9300 . ?
C5 C6 1.382(11) . ?
C7 H7 0.9300 . ?
C7 C6 1.389(14) . ?
C6 H6 0.9300 . ?
C6A H6A 0.9300 . ?
C6A C5A 1.42(2) . ?
C6A C7A 1.42(4) . ?
C5A H5A 0.9300 . ?
C7A H7A 0.9300 . ?
C7A C8A 1.31(4) . ?
C8A H8A 0.9300 . ?
C8A C9A 1.39(4) . ?
C9A H9A 0.9300 . ?
C14A H14A 0.9300 . ?
C14A C15A 1.49(4) . ?
C15A H15A 0.9300 . ?
C11A H11A 0.9300 . ?
C11A C12A 1.39(2) . ?
C12A H12A 0.9300 . ?

loop_
_geom_torsion_atom_site_label_1
_geom_torsion_atom_site_label_2
_geom_torsion_atom_site_label_3
_geom_torsion_atom_site_label_4
_geom_torsion
_geom_torsion_site_symmetry_1
_geom_torsion_site_symmetry_2
_geom_torsion_site_symmetry_3
_geom_torsion_site_symmetry_4
_geom_torsion_publ_flag
O1 C13 C14 C15 178.0(12) . . . . ?
O1 C13 C12 C11 -176.4(7) . . . . ?
O1 C13 C14A C15A 179.1(13) . . . . ?
O1 C13 C12A C11A 179.2(9) . . . . ?
C22 C23 C18 C17 179.4(4) . . . . ?
C22 C23 C18 C19 -0.5(6) . . . . ?
C22 C21 C20 C19 -0.6(6) . . . . ?
C22 C21 C20 C25 -178.4(4) . . . . ?
C23 C22 C21 C20 -0.2(6) . . . . ?
C23 C22 C24 F8 77.6(5) . . . . ?
C23 C22 C24 F9 -40.6(5) . . . . ?
C23 C22 C24 F7 -162.1(4) . . . . ?
C23 C18 C17 C1 77.9(5) . . . . ?
C23 C18 C19 C20 -0.3(6) . . . . ?
C18 C17 C1 C10 -178.9(3) . . . . ?
C18 C17 C1 C2 55.6(4) . . . . ?
C18 C19 C20 C21 0.9(7) . . . . ?
C18 C19 C20 C25 178.6(4) . . . . ?
C21 C22 C23 C18 0.7(6) . . . . ?
C21 C22 C24 F8 -97.9(4) . . . . ?
C21 C22 C24 F9 143.9(4) . . . . ?
C21 C22 C24 F7 22.4(6) . . . . ?
C21 C20 C25 F4 173.3(7) . . . . ?
C21 C20 C25 F6 51.3(9) . . . . ?
C21 C20 C25 F5 -72.1(7) . . . . ?
C21 C20 C25 F5A -40.1(7) . . . . ?
C21 C20 C25 F6A 72.1(6) . . . . ?
C21 C20 C25 F4A -166.6(6) . . . . ?
C17 C18 C19 C20 179.8(4) . . . . ?
C19 C18 C17 C1 -102.1(4) . . . . ?
C19 C20 C25 F4 -4.5(8) . . . . ?
C19 C20 C25 F6 -126.5(8) . . . . ?
C19 C20 C25 F5 110.1(7) . . . . ?
C19 C20 C25 F5A 142.1(6) . . . . ?
C19 C20 C25 F6A -105.6(6) . . . . ?
C19 C20 C25 F4A 15.6(8) . . . . ?
C10 C11 C12 C13 -1.8(14) . . . . ?
C10 C15 C14 C13 -2(2) . . . . ?
C10 C11A C12A C13 6.3(19) . . . . ?
C3 C4 C9 C8 178.0(10) . . . . ?
C3 C4 C5 C6 -177.6(7) . . . . ?
C3 C4 C5A C6A 173.9(14) . . . . ?
C3 C4 C9A C8A -167(2) . . . . ?
C24 C22 C23 C18 -174.8(4) . . . . ?
C24 C22 C21 C20 175.3(4) . . . . ?
C4 C9 C8 C7 5(2) . . . . ?
C4 C5 C6 C7 -6.2(18) . . . . ?
C1 C10 C11 C12 179.1(8) . . . . ?
C1 C10 C15 C14 -177.4(12) . . . . ?
C1 C10 C15A C14A -175.9(16) . . . . ?
C1 C10 C11A C12A 174.3(9) . . . . ?
C13 O1 C16 F2 178.2(6) . . . . ?
C13 O1 C16 F1 -68.4(5) . . . . ?
C13 O1 C16 F3 45.6(7) . . . . ?
C13 O1 C16 F1A -43.9(9) . . . . ?
C13 O1 C16 F3A 78.4(7) . . . . ?
C13 O1 C16 F2A -170.7(10) . . . . ?
C13 C14A C15A C10 -3(3) . . . . ?
C16 O1 C13 C14 100.6(10) . . . . ?
C16 O1 C13 C12 -82.5(7) . . . . ?
C16 O1 C13 C14A 77.8(12) . . . . ?
C16 O1 C13 C12A -110.6(9) . . . . ?
C11 C10 C1 C17 -101.4(7) . . . . ?
C11 C10 C1 C2 21.7(8) . . . . ?
C11 C10 C15 C14 0.3(19) . . . . ?
C15 C10 C1 C17 76.3(10) . . . . ?
C15 C10 C1 C2 -160.5(9) . . . . ?
C15 C10 C11 C12 1.4(15) . . . . ?
C14 C13 C12 C11 0.7(14) . . . . ?
C9 C4 C5 C6 3.1(12) . . . . ?
C9 C8 C7 C6 -9(3) . . . . ?
C12 C13 C14 C15 1(2) . . . . ?
C8 C7 C6 C5 9(3) . . . . ?
C5 C4 C9 C8 -2.7(14) . . . . ?
C6A C7A C8A C9A 11(7) . . . . ?
C5A C4 C9A C8A 5(3) . . . . ?
C5A C6A C7A C8A -4(5) . . . . ?
C7A C6A C5A C4 -3(4) . . . . ?
C7A C8A C9A C4 -12(6) . . . . ?
C9A C4 C5A C6A 2(3) . . . . ?
C14A C13 C12A C11A -10.3(19) . . . . ?
C15A C10 C1 C17 99.3(12) . . . . ?
C15A C10 C1 C2 -137.5(11) . . . . ?
C15A C10 C11A C12A -1.4(18) . . . . ?
C11A C10 C1 C17 -76.4(9) . . . . ?
C11A C10 C1 C2 46.8(9) . . . . ?
C11A C10 C15A C14A 0(2) . . . . ?
C12A C13 C14A C15A 9(2) . . . . ?
